data_1511954
loop_
_publ_author_name
'Payne, Philippa R.'
'Garcia, Pierre'
'Eisenberger, Patrick'
'Yim, Jacky C.-H.'
'Schafer, Laurel L.'

_publ_section_title
;
 Tantalum Catalyzed Hydroaminoalkylation for the Synthesis of \a- and
 \b-SubstitutedN-Heterocycles
;
_journal_issue 9
_journal_name_full 'Organic Letters'
_journal_page_first 2182
_journal_paper_doi 10.1021/ol400729v
_journal_volume 15
_journal_year 2013
_chemical_formula_moiety 'C48 H49 N6 Ta'
_chemical_formula_sum 'C48 H49 N6 Ta'
_chemical_formula_weight 890.88
_chemical_properties_physical 'air-sensitive, moisture-sensitive'
_space_group_crystal_system triclinic
_space_group_IT_number 2
_space_group_name_Hall '-P 1'
_space_group_name_H-M_alt 'P -1'
_symmetry_cell_setting triclinic
_symmetry_Int_Tables_number 2
_symmetry_space_group_name_Hall '-P 1'
_symmetry_space_group_name_H-M 'P -1'
_atom_sites_solution_hydrogens mixed
_audit_creation_method SHELXL-2012
_cell_angle_alpha 98.412(1)
_cell_angle_beta 108.485(2)
_cell_angle_gamma 108.125(1)
_cell_formula_units_Z 2
_cell_length_a 11.918(1)
_cell_length_b 12.068(1)
_cell_length_c 15.455(1)
_cell_measurement_reflns_used 9945
_cell_measurement_temperature 90(2)
_cell_measurement_theta_max 30.135
_cell_measurement_theta_min 2.634
_cell_volume 1928.2(3)
_computing_structure_refinement 'SHELXL-2012 (Sheldrick, 2012)'
_diffrn_ambient_temperature 90(2)
_diffrn_measured_fraction_theta_full 0.999
_diffrn_measured_fraction_theta_max 0.992
_diffrn_measurement_device_type 'Bruker APEX DUO'
_diffrn_measurement_method 'area detector'
_diffrn_radiation_probe x-ray
_diffrn_radiation_type MoK\a
_diffrn_radiation_wavelength 0.71073
_diffrn_reflns_av_R_equivalents 0.0181
_diffrn_reflns_av_unetI/netI 0.0159
_diffrn_reflns_Laue_measured_fraction_full 0.999
_diffrn_reflns_Laue_measured_fraction_max 0.992
_diffrn_reflns_limit_h_max 16
_diffrn_reflns_limit_h_min -16
_diffrn_reflns_limit_k_max 17
_diffrn_reflns_limit_k_min -16
_diffrn_reflns_limit_l_max 21
_diffrn_reflns_limit_l_min -21
_diffrn_reflns_number 41775
_diffrn_reflns_point_group_measured_fraction_full 0.999
_diffrn_reflns_point_group_measured_fraction_max 0.992
_diffrn_reflns_theta_full 25.000
_diffrn_reflns_theta_max 30.135
_diffrn_reflns_theta_min 1.444
_diffrn_source 'fine-focus sealed tube'
_exptl_absorpt_coefficient_mu 2.894
_exptl_absorpt_correction_T_max 0.3632
_exptl_absorpt_correction_T_min 0.2937
_exptl_absorpt_correction_type multi-scan
_exptl_absorpt_process_details SADABS-2008/1
_exptl_crystal_colour Orange
_exptl_crystal_density_diffrn 1.534
_exptl_crystal_description Prisms
_exptl_crystal_F_000 904
_exptl_crystal_recrystallization_method 'Hexanes, benzene'
_exptl_crystal_size_max 0.560
_exptl_crystal_size_mid 0.450
_exptl_crystal_size_min 0.350
_refine_diff_density_max 1.374
_refine_diff_density_min -1.524
_refine_diff_density_rms 0.076
_refine_ls_extinction_method none
_refine_ls_goodness_of_fit_ref 1.098
_refine_ls_hydrogen_treatment mixed
_refine_ls_matrix_type full
_refine_ls_number_parameters 540
_refine_ls_number_reflns 11285
_refine_ls_number_restraints 1012
_refine_ls_restrained_S_all 1.052
_refine_ls_R_factor_all 0.0189
_refine_ls_R_factor_gt 0.0170
_refine_ls_shift/su_max 0.028
_refine_ls_shift/su_mean 0.001
_refine_ls_structure_factor_coef Fsqd
_refine_ls_weighting_details
;
 w=1/[\s^2^(Fo^2^)+(0.0200P)^2^+1.4504P]
 where P=(Fo^2^+2Fc^2^)/3
;
_refine_ls_weighting_scheme calc
_refine_ls_wR_factor_gt 0.0416
_refine_ls_wR_factor_ref 0.0429
_reflns_Friedel_coverage 0.000
_reflns_number_gt 10733
_reflns_number_total 11285
_reflns_threshold_expression 'I > 2\s(I)'
_cod_data_source_file ol400729v_si_003.cif
_cod_data_source_block mo_ls348_0mp
_cod_original_cell_volume 1928.1(5)
_cod_database_code 1511954
_shelx_space_group_comment
;
The symmetry employed for this shelxl refinement is uniquely defined
by the following loop, which should always be used as a source of
symmetry information in preference to the above space-group names.
They are only intended as comments.
;
_shelx_estimated_absorpt_t_min 0.294
_shelx_estimated_absorpt_t_max 0.431
_shelxl_version_number 2012-9

loop_
_space_group_symop_operation_xyz
'x, y, z'
'-x, -y, -z'

loop_
_atom_site_label
_atom_site_type_symbol
_atom_site_fract_x
_atom_site_fract_y
_atom_site_fract_z
_atom_site_U_iso_or_equiv
_atom_site_adp_type
_atom_site_occupancy
_atom_site_site_symmetry_order
_atom_site_calc_flag
_atom_site_refinement_flags_posn
_atom_site_refinement_flags_adp
_atom_site_refinement_flags_occupancy
_atom_site_disorder_assembly
_atom_site_disorder_group
C1 C 0.33397(17) 0.0760(2) 0.10779(12) 0.0256(4) Uani 1 1 d . U . . .
H1A H 0.3269 0.1528 0.0968 0.031 Uiso 1 1 calc R U . . .
H1B H 0.2502 0.0090 0.0704 0.031 Uiso 1 1 calc R U . . .
C2 C 0.43758(15) 0.05424(16) 0.07827(11) 0.0182(3) Uani 1 1 d . U . . .
H2A H 0.4078 -0.0305 0.0406 0.022 Uiso 1 1 calc R U . . .
H2B H 0.4643 0.1096 0.0408 0.022 Uiso 1 1 calc R U . . .
C3 C 0.54511(15) 0.08087(14) 0.17199(11) 0.0152(3) Uani 1 1 d . U . . .
C4 C 0.67070(16) 0.09195(16) 0.19128(12) 0.0201(3) Uani 1 1 d . U . . .
H4 H 0.6996 0.0822 0.1410 0.024 Uiso 1 1 calc R U . . .
C5 C 0.75433(16) 0.11747(17) 0.28506(12) 0.0211(3) Uani 1 1 d . U . . .
H5 H 0.8410 0.1273 0.2990 0.025 Uiso 1 1 calc R U . . .
C6 C 0.71015(16) 0.12843(16) 0.35806(12) 0.0197(3) Uani 1 1 d . U . . .
H6 H 0.7671 0.1444 0.4216 0.024 Uiso 1 1 calc R U . . .
C7 C 0.58353(15) 0.11637(15) 0.33962(11) 0.0171(3) Uani 1 1 d . U . . .
H7 H 0.5538 0.1230 0.3896 0.020 Uiso 1 1 calc R U . . .
C8 C 0.50196(14) 0.09429(14) 0.24586(11) 0.0132(3) Uani 1 1 d . U . . .
C9 C 0.46478(15) 0.33736(14) 0.37962(11) 0.0170(3) Uani 1 1 d . U . . .
H9A H 0.4139 0.3887 0.3682 0.020 Uiso 1 1 calc R U . . .
H9B H 0.4865 0.3189 0.3239 0.020 Uiso 1 1 calc R U . . .
C10 C 0.58749(15) 0.40269(15) 0.46999(12) 0.0181(3) Uani 1 1 d . U . . .
H10A H 0.6606 0.3857 0.4628 0.022 Uiso 1 1 calc R U . . .
H10B H 0.6101 0.4914 0.4867 0.022 Uiso 1 1 calc R U . . .
C11 C 0.54862(15) 0.34765(14) 0.54258(11) 0.0157(3) Uani 1 1 d . U . . .
C12 C 0.60854(15) 0.38241(15) 0.64072(12) 0.0188(3) Uani 1 1 d . U . . .
H12 H 0.6852 0.4524 0.6719 0.023 Uiso 1 1 calc R U . . .
C13 C 0.55534(16) 0.31379(16) 0.69309(11) 0.0207(3) Uani 1 1 d . U . . .
H13 H 0.5962 0.3365 0.7602 0.025 Uiso 1 1 calc R U . . .
C14 C 0.44192(16) 0.21160(16) 0.64696(11) 0.0184(3) Uani 1 1 d . U . . .
H14 H 0.4061 0.1657 0.6834 0.022 Uiso 1 1 calc R U . . .
C15 C 0.37991(15) 0.17551(14) 0.54799(11) 0.0155(3) Uani 1 1 d . U . . .
H15 H 0.3021 0.1066 0.5172 0.019 Uiso 1 1 calc R U . . .
C16 C 0.43541(14) 0.24354(14) 0.49556(10) 0.0132(3) Uani 1 1 d . U . . .
C17 C 0.30895(15) -0.08961(15) 0.38781(11) 0.0168(3) Uani 1 1 d . U . . .
H17A H 0.3688 -0.0467 0.4542 0.020 Uiso 1 1 calc R U . . .
H17B H 0.3590 -0.0981 0.3487 0.020 Uiso 1 1 calc R U . . .
C18 C 0.21483(16) -0.21504(15) 0.38168(12) 0.0189(3) Uani 1 1 d . U . . .
H18A H 0.1942 -0.2758 0.3226 0.023 Uiso 1 1 calc R U . . .
H18B H 0.2500 -0.2442 0.4369 0.023 Uiso 1 1 calc R U . . .
C19 C 0.09912(16) -0.18893(14) 0.38201(12) 0.0166(3) Uani 1 1 d . U . . .
C20 C -0.00948(19) -0.25641(17) 0.39361(15) 0.0264(4) Uani 1 1 d . U . . .
H20 H -0.0193 -0.3336 0.4047 0.032 Uiso 1 1 calc R U . . .
C21 C -0.10525(18) -0.21080(17) 0.38897(14) 0.0250(4) Uani 1 1 d . U . . .
H21 H -0.1802 -0.2572 0.3968 0.030 Uiso 1 1 calc R U . . .
C22 C -0.09085(16) -0.09784(15) 0.37289(12) 0.0185(3) Uani 1 1 d . U . . .
H22 H -0.1558 -0.0671 0.3705 0.022 Uiso 1 1 calc R U . . .
C23 C 0.01798(15) -0.02898(14) 0.36022(11) 0.0154(3) Uani 1 1 d . U . . .
H23 H 0.0280 0.0484 0.3494 0.019 Uiso 1 1 calc R U . . .
C24 C 0.11156(14) -0.07639(13) 0.36384(10) 0.0127(3) Uani 1 1 d . U . . .
C25 C -0.04090(14) -0.01195(15) 0.12251(11) 0.0167(3) Uani 1 1 d . U . . .
H25A H -0.0516 0.0056 0.0604 0.020 Uiso 1 1 calc R U . . .
H25B H -0.0461 0.0546 0.1648 0.020 Uiso 1 1 calc R U . . .
C26 C -0.14482(15) -0.13410(15) 0.11022(12) 0.0187(3) Uani 1 1 d . U . . .
H26A H -0.1707 -0.1325 0.1651 0.022 Uiso 1 1 calc R U . . .
H26B H -0.2212 -0.1561 0.0514 0.022 Uiso 1 1 calc R U . . .
C27 C -0.07660(15) -0.21967(15) 0.10473(11) 0.0173(3) Uani 1 1 d . U . . .
C28 C -0.12127(17) -0.34516(16) 0.07904(12) 0.0222(3) Uani 1 1 d . U . . .
H28 H -0.2102 -0.3920 0.0576 0.027 Uiso 1 1 calc R U . . .
C29 C -0.03456(19) -0.40219(16) 0.08487(12) 0.0238(3) Uani 1 1 d . U . . .
H29 H -0.0645 -0.4881 0.0671 0.029 Uiso 1 1 calc R U . . .
C30 C 0.09535(18) -0.33343(16) 0.11653(12) 0.0229(3) Uani 1 1 d . U . . .
H30 H 0.1535 -0.3731 0.1199 0.027 Uiso 1 1 calc R U . . .
C31 C 0.14230(16) -0.20662(15) 0.14365(12) 0.0193(3) Uani 1 1 d . U . . .
H31 H 0.2314 -0.1602 0.1653 0.023 Uiso 1 1 calc R U . . .
C32 C 0.05535(15) -0.14980(14) 0.13816(11) 0.0154(3) Uani 1 1 d . U . . .
C33 C 0.16290(16) 0.25574(16) 0.15007(11) 0.0185(3) Uani 1 1 d . U . . .
H33A H 0.1259 0.1815 0.0970 0.022 Uiso 1 1 calc R U . . .
H33B H 0.2446 0.3093 0.1496 0.022 Uiso 1 1 calc R U . . .
C34 C 0.0691(2) 0.32114(19) 0.14061(13) 0.0263(4) Uani 1 1 d . U . . .
H34A H 0.0972 0.3944 0.1189 0.032 Uiso 1 1 calc R U . . .
H34B H -0.0184 0.2669 0.0958 0.032 Uiso 1 1 calc R U . . .
C35 C 0.07444(16) 0.35390(15) 0.23995(12) 0.0187(3) Uani 1 1 d . U . . .
C36 C 0.02644(18) 0.42882(17) 0.28037(14) 0.0243(3) Uani 1 1 d . U . . .
H36 H -0.0160 0.4715 0.2441 0.029 Uiso 1 1 calc R U . . .
C37 C 0.04107(19) 0.44086(17) 0.37486(14) 0.0251(4) Uani 1 1 d . U . . .
H37 H 0.0082 0.4919 0.4031 0.030 Uiso 1 1 calc R U . . .
C38 C 0.10336(17) 0.37871(16) 0.42781(13) 0.0208(3) Uani 1 1 d . U . . .
H38 H 0.1123 0.3876 0.4920 0.025 Uiso 1 1 calc R U . . .
C39 C 0.15319(15) 0.30337(14) 0.38864(11) 0.0163(3) Uani 1 1 d . U . . .
H39 H 0.1952 0.2607 0.4252 0.020 Uiso 1 1 calc R U . . .
C40 C 0.13954(14) 0.29246(13) 0.29415(11) 0.0139(3) Uani 1 1 d . U . . .
N6 N 0.4937(2) 0.4430(2) 0.14591(18) 0.0348(5) Uani 0.831(3) 1 d D U P A 1
C41 C 0.6097(3) 0.5079(3) 0.2342(2) 0.0355(6) Uani 0.831(3) 1 d . U P A 1
H41C H 0.5878 0.5092 0.2909 0.043 Uiso 0.831(3) 1 calc R U P A 1
H41D H 0.6542 0.5921 0.2341 0.043 Uiso 0.831(3) 1 calc R U P A 1
C42 C 0.6917(3) 0.4330(3) 0.2313(2) 0.0363(6) Uani 0.831(3) 1 d . U P A 1
H42C H 0.7841 0.4849 0.2602 0.044 Uiso 0.831(3) 1 calc R U P A 1
H42D H 0.6745 0.3692 0.2644 0.044 Uiso 0.831(3) 1 calc R U P A 1
C43 C 0.6490(2) 0.37906(16) 0.12665(11) 0.0262(5) Uani 0.831(3) 1 d G U P A 1
C44 C 0.70322(15) 0.32426(19) 0.0750(2) 0.0316(7) Uani 0.831(3) 1 d G U P A 1
H44 H 0.7825 0.3178 0.1066 0.038 Uiso 0.831(3) 1 calc R U P A 1
C45 C 0.6415(3) 0.27899(18) -0.0229(2) 0.0378(8) Uani 0.831(3) 1 d G U P A 1
H45 H 0.6786 0.2415 -0.0582 0.045 Uiso 0.831(3) 1 calc R U P A 1
C46 C 0.5255(3) 0.2885(2) -0.06920(11) 0.0374(10) Uani 0.831(3) 1 d G U P A 1
H46 H 0.4833 0.2576 -0.1361 0.045 Uiso 0.831(3) 1 calc R U P A 1
C47 C 0.47122(16) 0.3433(3) -0.01755(18) 0.0348(9) Uani 0.831(3) 1 d G U P A 1
H47 H 0.3919 0.3498 -0.0492 0.042 Uiso 0.831(3) 1 calc R U P A 1
C48 C 0.5329(2) 0.38859(18) 0.08038(17) 0.0273(6) Uani 0.831(3) 1 d G U P A 1
N1 N 0.37182(12) 0.08247(12) 0.21161(9) 0.0142(2) Uani 1 1 d . U . . .
N2 N 0.39067(12) 0.22253(12) 0.39612(9) 0.0131(2) Uani 1 1 d . U . . .
N3 N 0.22559(12) -0.02324(12) 0.35060(9) 0.0129(2) Uani 1 1 d . U . . .
N4 N 0.08435(12) -0.02409(12) 0.16506(9) 0.0143(2) Uani 1 1 d . U . . .
N5 N 0.18446(13) 0.22434(12) 0.24240(9) 0.0143(2) Uani 1 1 d . U . . .
Ta1 Ta 0.25368(2) 0.09573(2) 0.27463(2) 0.01050(2) Uani 1 1 d . U . . .
N6B N 0.5925(11) 0.4556(12) 0.1910(9) 0.0348(5) Uani 0.169(3) 1 d D U P A 2
H6B H 0.5151 0.4265 0.1968 0.042 Uiso 0.169(3) 1 d . U P A 2
C41B C 0.6875(17) 0.4260(18) 0.2570(12) 0.0355(6) Uani 0.169(3) 1 d D U P A 2
H41A H 0.6466 0.3557 0.2776 0.043 Uiso 0.169(3) 1 calc R U P A 2
H41B H 0.7428 0.4957 0.3135 0.043 Uiso 0.169(3) 1 calc R U P A 2
C42B C 0.7646(12) 0.3957(13) 0.2020(9) 0.0363(6) Uani 0.169(3) 1 d D U P A 2
H42A H 0.8405 0.4687 0.2139 0.044 Uiso 0.169(3) 1 calc R U P A 2
H42B H 0.7944 0.3325 0.2229 0.044 Uiso 0.169(3) 1 calc R U P A 2
C43B C 0.6855(9) 0.3532(10) 0.1035(6) 0.025(3) Uani 0.169(3) 1 d G U P A 2
C44B C 0.6853(8) 0.2880(9) 0.0215(9) 0.025(3) Uani 0.169(3) 1 d G U P A 2
H44B H 0.7543 0.2632 0.0243 0.030 Uiso 0.169(3) 1 calc R U P A 2
C45B C 0.5842(10) 0.2592(8) -0.0647(6) 0.023(2) Uani 0.169(3) 1 d G U P A 2
H45B H 0.5841 0.2146 -0.1207 0.027 Uiso 0.169(3) 1 calc R U P A 2
C46B C 0.4833(8) 0.2956(12) -0.0688(6) 0.031(4) Uani 0.169(3) 1 d G U P A 2
H46B H 0.4142 0.2759 -0.1277 0.037 Uiso 0.169(3) 1 calc R U P A 2
C47B C 0.4834(10) 0.3608(13) 0.0133(9) 0.032(4) Uani 0.169(3) 1 d G U P A 2
H47B H 0.4144 0.3856 0.0104 0.039 Uiso 0.169(3) 1 calc R U P A 2
C48B C 0.5845(12) 0.3896(9) 0.0994(6) 0.026(3) Uani 0.169(3) 1 d DG U P A 2
H6A H 0.440(3) 0.490(3) 0.121(3) 0.067(12) Uiso 0.831(3) 1 d D . P A 1

loop_
_atom_site_aniso_label
_atom_site_aniso_U_11
_atom_site_aniso_U_22
_atom_site_aniso_U_33
_atom_site_aniso_U_23
_atom_site_aniso_U_13
_atom_site_aniso_U_12
C1 0.0198(8) 0.0504(12) 0.0124(7) 0.0097(7) 0.0071(6) 0.0195(8)
C2 0.0162(7) 0.0254(8) 0.0125(6) 0.0025(6) 0.0063(5) 0.0079(6)
C3 0.0149(7) 0.0163(7) 0.0142(6) 0.0032(5) 0.0052(5) 0.0066(5)
C4 0.0185(7) 0.0268(8) 0.0197(7) 0.0069(6) 0.0103(6) 0.0114(6)
C5 0.0148(7) 0.0289(9) 0.0234(8) 0.0085(7) 0.0077(6) 0.0121(6)
C6 0.0167(7) 0.0258(8) 0.0178(7) 0.0067(6) 0.0041(6) 0.0119(6)
C7 0.0171(7) 0.0220(7) 0.0142(7) 0.0054(6) 0.0058(6) 0.0101(6)
C8 0.0126(6) 0.0143(6) 0.0144(6) 0.0045(5) 0.0057(5) 0.0066(5)
C9 0.0176(7) 0.0140(7) 0.0174(7) 0.0052(5) 0.0058(6) 0.0041(6)
C10 0.0152(7) 0.0150(7) 0.0202(7) 0.0031(6) 0.0049(6) 0.0036(6)
C11 0.0141(6) 0.0144(7) 0.0169(7) 0.0018(5) 0.0040(5) 0.0063(5)
C12 0.0149(7) 0.0172(7) 0.0178(7) -0.0010(6) 0.0003(6) 0.0064(6)
C13 0.0206(8) 0.0255(8) 0.0125(7) 0.0003(6) 0.0018(6) 0.0112(7)
C14 0.0191(7) 0.0227(8) 0.0144(7) 0.0044(6) 0.0063(6) 0.0096(6)
C15 0.0154(7) 0.0175(7) 0.0134(6) 0.0023(5) 0.0054(5) 0.0071(6)
C16 0.0129(6) 0.0138(6) 0.0132(6) 0.0021(5) 0.0041(5) 0.0073(5)
C17 0.0154(7) 0.0206(7) 0.0179(7) 0.0080(6) 0.0057(6) 0.0109(6)
C18 0.0233(8) 0.0191(7) 0.0238(8) 0.0112(6) 0.0125(6) 0.0145(6)
C19 0.0200(7) 0.0163(7) 0.0198(7) 0.0082(6) 0.0106(6) 0.0105(6)
C20 0.0314(9) 0.0194(8) 0.0426(11) 0.0178(8) 0.0237(8) 0.0140(7)
C21 0.0246(8) 0.0232(8) 0.0377(10) 0.0151(7) 0.0207(8) 0.0108(7)
C22 0.0180(7) 0.0216(8) 0.0222(7) 0.0095(6) 0.0104(6) 0.0113(6)
C23 0.0164(7) 0.0152(7) 0.0167(7) 0.0063(5) 0.0059(5) 0.0081(6)
C24 0.0145(6) 0.0138(6) 0.0104(6) 0.0037(5) 0.0045(5) 0.0061(5)
C25 0.0122(6) 0.0185(7) 0.0179(7) 0.0059(6) 0.0036(5) 0.0057(6)
C26 0.0128(7) 0.0225(8) 0.0167(7) 0.0060(6) 0.0033(5) 0.0037(6)
C27 0.0170(7) 0.0194(7) 0.0122(6) 0.0049(5) 0.0038(5) 0.0043(6)
C28 0.0220(8) 0.0192(8) 0.0182(7) 0.0053(6) 0.0052(6) 0.0012(6)
C29 0.0321(9) 0.0156(7) 0.0178(7) 0.0041(6) 0.0059(7) 0.0054(7)
C30 0.0297(9) 0.0185(8) 0.0184(7) 0.0021(6) 0.0060(7) 0.0112(7)
C31 0.0201(7) 0.0178(7) 0.0163(7) 0.0011(6) 0.0038(6) 0.0074(6)
C32 0.0170(7) 0.0157(7) 0.0114(6) 0.0027(5) 0.0041(5) 0.0052(6)
C33 0.0221(7) 0.0215(7) 0.0159(7) 0.0087(6) 0.0080(6) 0.0113(6)
C34 0.0363(10) 0.0337(10) 0.0205(8) 0.0137(7) 0.0106(7) 0.0257(8)
C35 0.0201(7) 0.0191(7) 0.0200(7) 0.0089(6) 0.0070(6) 0.0107(6)
C36 0.0288(9) 0.0241(8) 0.0301(9) 0.0137(7) 0.0131(7) 0.0186(7)
C37 0.0329(9) 0.0235(8) 0.0311(9) 0.0107(7) 0.0178(8) 0.0194(8)
C38 0.0251(8) 0.0207(8) 0.0219(8) 0.0068(6) 0.0120(6) 0.0120(7)
C39 0.0166(7) 0.0161(7) 0.0173(7) 0.0054(5) 0.0062(6) 0.0074(6)
C40 0.0119(6) 0.0118(6) 0.0171(7) 0.0046(5) 0.0048(5) 0.0040(5)
N6 0.0325(11) 0.0315(11) 0.0479(13) 0.0138(10) 0.0220(10) 0.0141(9)
C41 0.0402(14) 0.0276(12) 0.0426(15) 0.0071(11) 0.0221(12) 0.0131(11)
C42 0.0384(14) 0.0339(13) 0.0350(16) 0.0084(12) 0.0143(12) 0.0119(11)
C43 0.0269(14) 0.0192(11) 0.0329(13) 0.0077(9) 0.0151(11) 0.0054(9)
C44 0.0249(12) 0.0232(14) 0.047(2) 0.0085(14) 0.0170(15) 0.0071(10)
C45 0.044(2) 0.0262(13) 0.046(2) 0.0060(15) 0.0322(17) 0.0043(15)
C46 0.046(2) 0.0289(15) 0.0277(14) 0.0095(11) 0.0150(13) 0.0002(16)
C47 0.0276(14) 0.0293(16) 0.0425(19) 0.0173(14) 0.0110(12) 0.0035(11)
C48 0.0242(14) 0.0208(11) 0.0406(16) 0.0125(11) 0.0174(12) 0.0064(11)
N1 0.0134(6) 0.0190(6) 0.0097(5) 0.0034(5) 0.0030(4) 0.0073(5)
N2 0.0135(6) 0.0140(6) 0.0123(5) 0.0040(4) 0.0050(4) 0.0056(5)
N3 0.0120(5) 0.0139(6) 0.0135(5) 0.0044(4) 0.0040(4) 0.0065(5)
N4 0.0134(6) 0.0161(6) 0.0126(6) 0.0038(5) 0.0032(5) 0.0066(5)
N5 0.0163(6) 0.0153(6) 0.0133(6) 0.0051(5) 0.0051(5) 0.0086(5)
Ta1 0.01038(3) 0.01213(3) 0.00963(3) 0.00288(2) 0.00373(2) 0.00530(2)
N6B 0.0325(11) 0.0315(11) 0.0479(13) 0.0138(10) 0.0220(10) 0.0141(9)
C41B 0.0402(14) 0.0276(12) 0.0426(15) 0.0071(11) 0.0221(12) 0.0131(11)
C42B 0.0384(14) 0.0339(13) 0.0350(16) 0.0084(12) 0.0143(12) 0.0119(11)
C43B 0.023(6) 0.026(6) 0.016(5) 0.007(5) 0.001(4) 0.002(5)
C44B 0.024(6) 0.028(6) 0.014(5) 0.004(5) 0.000(5) 0.005(5)
C45B 0.021(6) 0.024(6) 0.037(7) 0.021(5) 0.017(5) 0.015(5)
C46B 0.029(7) 0.026(6) 0.043(8) 0.018(5) 0.012(5) 0.016(5)
C47B 0.034(7) 0.029(6) 0.056(10) 0.018(7) 0.038(7) 0.018(6)
C48B 0.024(6) 0.026(5) 0.036(6) 0.013(5) 0.022(5) 0.008(5)

loop_
_atom_type_symbol
_atom_type_description
_atom_type_scat_dispersion_real
_atom_type_scat_dispersion_imag
_atom_type_scat_source
C C 0.0033 0.0016 'International Tables Vol C Tables 4.2.6.8 and 6.1.1.4'
H H 0.0000 0.0000 'International Tables Vol C Tables 4.2.6.8 and 6.1.1.4'
N N 0.0061 0.0033 'International Tables Vol C Tables 4.2.6.8 and 6.1.1.4'
Ta Ta -0.7052 6.5227 'International Tables Vol C Tables 4.2.6.8 and 6.1.1.4'

loop_
_geom_angle_atom_site_label_1
_geom_angle_atom_site_label_2
_geom_angle_atom_site_label_3
_geom_angle
N1 C1 C2 107.33(13)
N1 C1 H1A 110.2
C2 C1 H1A 110.2
N1 C1 H1B 110.2
C2 C1 H1B 110.2
H1A C1 H1B 108.5
C3 C2 C1 102.92(13)
C3 C2 H2A 111.2
C1 C2 H2A 111.2
C3 C2 H2B 111.2
C1 C2 H2B 111.2
H2A C2 H2B 109.1
C4 C3 C8 120.39(14)
C4 C3 C2 129.77(14)
C8 C3 C2 109.84(13)
C3 C4 C5 119.55(15)
C3 C4 H4 120.2
C5 C4 H4 120.2
C6 C5 C4 119.77(15)
C6 C5 H5 120.1
C4 C5 H5 120.1
C5 C6 C7 121.31(15)
C5 C6 H6 119.3
C7 C6 H6 119.3
C8 C7 C6 118.32(15)
C8 C7 H7 120.8
C6 C7 H7 120.8
C7 C8 C3 120.62(14)
C7 C8 N1 127.69(14)
C3 C8 N1 111.69(13)
N2 C9 C10 106.44(12)
N2 C9 H9A 110.4
C10 C9 H9A 110.4
N2 C9 H9B 110.4
C10 C9 H9B 110.4
H9A C9 H9B 108.6
C11 C10 C9 101.74(13)
C11 C10 H10A 111.4
C9 C10 H10A 111.4
C11 C10 H10B 111.4
C9 C10 H10B 111.4
H10A C10 H10B 109.3
C12 C11 C16 120.79(15)
C12 C11 C10 130.10(15)
C16 C11 C10 109.07(13)
C11 C12 C13 119.44(15)
C11 C12 H12 120.3
C13 C12 H12 120.3
C12 C13 C14 120.03(15)
C12 C13 H13 120.0
C14 C13 H13 120.0
C13 C14 C15 121.28(16)
C13 C14 H14 119.4
C15 C14 H14 119.4
C14 C15 C16 118.40(15)
C14 C15 H15 120.8
C16 C15 H15 120.8
C15 C16 C11 120.03(14)
C15 C16 N2 127.79(14)
C11 C16 N2 112.17(13)
N3 C17 C18 104.61(12)
N3 C17 H17A 110.8
C18 C17 H17A 110.8
N3 C17 H17B 110.8
C18 C17 H17B 110.8
H17A C17 H17B 108.9
C19 C18 C17 102.28(13)
C19 C18 H18A 111.3
C17 C18 H18A 111.3
C19 C18 H18B 111.3
C17 C18 H18B 111.3
H18A C18 H18B 109.2
C20 C19 C24 119.68(15)
C20 C19 C18 131.52(15)
C24 C19 C18 108.76(13)
C19 C20 C21 119.83(16)
C19 C20 H20 120.1
C21 C20 H20 120.1
C22 C21 C20 120.07(16)
C22 C21 H21 120.0
C20 C21 H21 120.0
C21 C22 C23 120.75(15)
C21 C22 H22 119.6
C23 C22 H22 119.6
C24 C23 C22 118.42(14)
C24 C23 H23 120.8
C22 C23 H23 120.8
C23 C24 C19 121.21(14)
C23 C24 N3 127.18(14)
C19 C24 N3 111.62(13)
N4 C25 C26 106.27(13)
N4 C25 H25A 110.5
C26 C25 H25A 110.5
N4 C25 H25B 110.5
C26 C25 H25B 110.5
H25A C25 H25B 108.7
C27 C26 C25 101.78(13)
C27 C26 H26A 111.4
C25 C26 H26A 111.4
C27 C26 H26B 111.4
C25 C26 H26B 111.4
H26A C26 H26B 109.3
C28 C27 C32 120.46(16)
C28 C27 C26 131.50(15)
C32 C27 C26 107.93(14)
C27 C28 C29 119.52(16)
C27 C28 H28 120.2
C29 C28 H28 120.2
C30 C29 C28 120.07(16)
C30 C29 H29 120.0
C28 C29 H29 120.0
C29 C30 C31 121.19(17)
C29 C30 H30 119.4
C31 C30 H30 119.4
C32 C31 C30 118.61(16)
C32 C31 H31 120.7
C30 C31 H31 120.7
C31 C32 C27 120.13(15)
C31 C32 N4 126.91(14)
C27 C32 N4 112.94(14)
N5 C33 C34 106.28(13)
N5 C33 H33A 110.5
C34 C33 H33A 110.5
N5 C33 H33B 110.5
C34 C33 H33B 110.5
H33A C33 H33B 108.7
C35 C34 C33 102.88(13)
C35 C34 H34A 111.2
C33 C34 H34A 111.2
C35 C34 H34B 111.2
C33 C34 H34B 111.2
H34A C34 H34B 109.1
C36 C35 C40 120.38(16)
C36 C35 C34 130.73(15)
C40 C35 C34 108.89(14)
C35 C36 C37 119.28(16)
C35 C36 H36 120.4
C37 C36 H36 120.4
C38 C37 C36 120.32(16)
C38 C37 H37 119.8
C36 C37 H37 119.8
C37 C38 C39 121.33(16)
C37 C38 H38 119.3
C39 C38 H38 119.3
C38 C39 C40 118.22(15)
C38 C39 H39 120.9
C40 C39 H39 120.9
N5 C40 C39 127.30(14)
N5 C40 C35 112.26(14)
C39 C40 C35 120.45(15)
C48 N6 C41 106.5(2)
C48 N6 H6A 115(2)
C41 N6 H6A 117(2)
N6 C41 C42 103.2(2)
N6 C41 H41C 111.1
C42 C41 H41C 111.1
N6 C41 H41D 111.1
C42 C41 H41D 111.1
H41C C41 H41D 109.1
C43 C42 C41 102.3(2)
C43 C42 H42C 111.3
C41 C42 H42C 111.3
C43 C42 H42D 111.3
C41 C42 H42D 111.3
H42C C42 H42D 109.2
C44 C43 C48 120.0
C44 C43 C42 131.6(2)
C48 C43 C42 108.4(2)
C45 C44 C43 120.0
C45 C44 H44 120.0
C43 C44 H44 120.0
C44 C45 C46 120.0
C44 C45 H45 120.0
C46 C45 H45 120.0
C45 C46 C47 120.0
C45 C46 H46 120.0
C47 C46 H46 120.0
C48 C47 C46 120.0
C48 C47 H47 120.0
C46 C47 H47 120.0
C47 C48 C43 120.0
C47 C48 N6 129.4(2)
C43 C48 N6 110.6(2)
C8 N1 C1 106.22(12)
C8 N1 Ta1 133.38(10)
C1 N1 Ta1 119.76(10)
C16 N2 C9 105.29(12)
C16 N2 Ta1 140.63(10)
C9 N2 Ta1 113.85(9)
C24 N3 C17 106.58(12)
C24 N3 Ta1 125.32(10)
C17 N3 Ta1 127.17(10)
C32 N4 C25 104.51(12)
C32 N4 Ta1 122.35(10)
C25 N4 Ta1 130.36(10)
C40 N5 C33 107.07(12)
C40 N5 Ta1 129.26(10)
C33 N5 Ta1 123.51(10)
N1 Ta1 N3 113.49(5)
N1 Ta1 N5 111.49(5)
N3 Ta1 N5 134.98(5)
N1 Ta1 N2 96.17(5)
N3 Ta1 N2 88.98(5)
N5 Ta1 N2 88.19(5)
N1 Ta1 N4 97.54(5)
N3 Ta1 N4 87.58(5)
N5 Ta1 N4 84.76(5)
N2 Ta1 N4 166.11(5)
C41B N6B C48B 101.2(11)
C41B N6B H6B 111.4(12)
C48B N6B H6B 110.4(12)
N6B C41B C42B 104.6(12)
N6B C41B H41A 110.8
C42B C41B H41A 110.8
N6B C41B H41B 110.8
C42B C41B H41B 110.8
H41A C41B H41B 108.9
C43B C42B C41B 108.8(11)
C43B C42B H42A 109.9
C41B C42B H42A 109.9
C43B C42B H42B 109.9
C41B C42B H42B 109.9
H42A C42B H42B 108.3
C44B C43B C48B 120.0
C44B C43B C42B 137.2(10)
C48B C43B C42B 102.8(10)
C45B C44B C43B 120.0
C45B C44B H44B 120.0
C43B C44B H44B 120.0
C44B C45B C46B 120.0
C44B C45B H45B 120.0
C46B C45B H45B 120.0
C47B C46B C45B 120.0
C47B C46B H46B 120.0
C45B C46B H46B 120.0
C46B C47B C48B 120.0
C46B C47B H47B 120.0
C48B C47B H47B 120.0
C47B C48B C43B 120.0
C47B C48B N6B 124.4(10)
C43B C48B N6B 115.6(10)

loop_
_geom_bond_atom_site_label_1
_geom_bond_atom_site_label_2
_geom_bond_distance
C1 N1 1.506(2)
C1 C2 1.525(2)
C1 H1A 0.9900
C1 H1B 0.9900
C2 C3 1.508(2)
C2 H2A 0.9900
C2 H2B 0.9900
C3 C4 1.388(2)
C3 C8 1.402(2)
C4 C5 1.397(2)
C4 H4 0.9500
C5 C6 1.394(2)
C5 H5 0.9500
C6 C7 1.399(2)
C6 H6 0.9500
C7 C8 1.396(2)
C7 H7 0.9500
C8 N1 1.4233(19)
C9 N2 1.500(2)
C9 C10 1.542(2)
C9 H9A 0.9900
C9 H9B 0.9900
C10 C11 1.507(2)
C10 H10A 0.9900
C10 H10B 0.9900
C11 C12 1.388(2)
C11 C16 1.408(2)
C12 C13 1.392(3)
C12 H12 0.9500
C13 C14 1.397(2)
C13 H13 0.9500
C14 C15 1.401(2)
C14 H14 0.9500
C15 C16 1.402(2)
C15 H15 0.9500
C16 N2 1.4117(19)
C17 N3 1.4923(19)
C17 C18 1.547(2)
C17 H17A 0.9900
C17 H17B 0.9900
C18 C19 1.508(2)
C18 H18A 0.9900
C18 H18B 0.9900
C19 C20 1.380(2)
C19 C24 1.399(2)
C20 C21 1.400(3)
C20 H20 0.9500
C21 C22 1.389(2)
C21 H21 0.9500
C22 C23 1.396(2)
C22 H22 0.9500
C23 C24 1.393(2)
C23 H23 0.9500
C24 N3 1.4045(19)
C25 N4 1.491(2)
C25 C26 1.541(2)
C25 H25A 0.9900
C25 H25B 0.9900
C26 C27 1.508(2)
C26 H26A 0.9900
C26 H26B 0.9900
C27 C28 1.387(2)
C27 C32 1.408(2)
C28 C29 1.397(3)
C28 H28 0.9500
C29 C30 1.388(3)
C29 H29 0.9500
C30 C31 1.401(2)
C30 H30 0.9500
C31 C32 1.398(2)
C31 H31 0.9500
C32 N4 1.411(2)
C33 N5 1.494(2)
C33 C34 1.541(2)
C33 H33A 0.9900
C33 H33B 0.9900
C34 C35 1.504(2)
C34 H34A 0.9900
C34 H34B 0.9900
C35 C36 1.385(2)
C35 C40 1.407(2)
C36 C37 1.394(3)
C36 H36 0.9500
C37 C38 1.387(2)
C37 H37 0.9500
C38 C39 1.396(2)
C38 H38 0.9500
C39 C40 1.399(2)
C39 H39 0.9500
C40 N5 1.398(2)
N6 C48 1.405(3)
N6 C41 1.484(4)
N6 H6A 1.008(19)
C41 C42 1.530(4)
C41 H41C 0.9900
C41 H41D 0.9900
C42 C43 1.504(4)
C42 H42C 0.9900
C42 H42D 0.9900
C43 C44 1.3900
C43 C48 1.3900
C44 C45 1.3900
C44 H44 0.9500
C45 C46 1.3900
C45 H45 0.9500
C46 C47 1.3900
C46 H46 0.9500
C47 C48 1.3900
C47 H47 0.9500
N1 Ta1 1.9801(13)
N2 Ta1 2.0477(13)
N3 Ta1 1.9988(13)
N4 Ta1 2.0814(13)
N5 Ta1 2.0248(13)
N6B C41B 1.441(16)
N6B C48B 1.477(15)
N6B H6B 0.918(11)
C41B C42B 1.520(15)
C41B H41A 0.9900
C41B H41B 0.9900
C42B C43B 1.425(14)
C42B H42A 0.9900
C42B H42B 0.9900
C43B C44B 1.3900
C43B C48B 1.3900
C44B C45B 1.3900
C44B H44B 0.9500
C45B C46B 1.3900
C45B H45B 0.9500
C46B C47B 1.3900
C46B H46B 0.9500
C47B C48B 1.3900
C47B H47B 0.9500

loop_
_geom_torsion_atom_site_label_1
_geom_torsion_atom_site_label_2
_geom_torsion_atom_site_label_3
_geom_torsion_atom_site_label_4
_geom_torsion
N1 C1 C2 C3 -13.82(19)
C1 C2 C3 C4 -170.62(18)
C1 C2 C3 C8 9.70(19)
C8 C3 C4 C5 -0.4(3)
C2 C3 C4 C5 179.90(17)
C3 C4 C5 C6 1.7(3)
C4 C5 C6 C7 -1.1(3)
C5 C6 C7 C8 -0.7(3)
C6 C7 C8 C3 1.9(2)
C6 C7 C8 N1 -178.08(15)
C4 C3 C8 C7 -1.4(2)
C2 C3 C8 C7 178.33(15)
C4 C3 C8 N1 178.63(15)
C2 C3 C8 N1 -1.65(18)
N2 C9 C10 C11 -22.03(16)
C9 C10 C11 C12 -167.87(16)
C9 C10 C11 C16 14.43(17)
C16 C11 C12 C13 -0.4(2)
C10 C11 C12 C13 -177.92(16)
C11 C12 C13 C14 -0.6(2)
C12 C13 C14 C15 0.4(3)
C13 C14 C15 C16 0.9(2)
C14 C15 C16 C11 -2.0(2)
C14 C15 C16 N2 178.96(15)
C12 C11 C16 C15 1.8(2)
C10 C11 C16 C15 179.74(14)
C12 C11 C16 N2 -179.03(14)
C10 C11 C16 N2 -1.08(18)
N3 C17 C18 C19 -23.14(16)
C17 C18 C19 C20 -167.73(19)
C17 C18 C19 C24 14.54(17)
C24 C19 C20 C21 -1.2(3)
C18 C19 C20 C21 -178.77(18)
C19 C20 C21 C22 -0.1(3)
C20 C21 C22 C23 0.7(3)
C21 C22 C23 C24 0.2(2)
C22 C23 C24 C19 -1.5(2)
C22 C23 C24 N3 178.30(15)
C20 C19 C24 C23 2.1(2)
C18 C19 C24 C23 -179.85(14)
C20 C19 C24 N3 -177.76(16)
C18 C19 C24 N3 0.28(18)
N4 C25 C26 C27 -24.56(16)
C25 C26 C27 C28 -168.30(17)
C25 C26 C27 C32 15.67(16)
C32 C27 C28 C29 -1.2(2)
C26 C27 C28 C29 -176.79(16)
C27 C28 C29 C30 0.3(3)
C28 C29 C30 C31 0.4(3)
C29 C30 C31 C32 -0.1(3)
C30 C31 C32 C27 -0.8(2)
C30 C31 C32 N4 177.75(15)
C28 C27 C32 C31 1.5(2)
C26 C27 C32 C31 178.03(14)
C28 C27 C32 N4 -177.30(14)
C26 C27 C32 N4 -0.75(18)
N5 C33 C34 C35 15.90(19)
C33 C34 C35 C36 169.25(19)
C33 C34 C35 C40 -11.53(19)
C40 C35 C36 C37 -1.3(3)
C34 C35 C36 C37 177.87(19)
C35 C36 C37 C38 0.2(3)
C36 C37 C38 C39 0.2(3)
C37 C38 C39 C40 0.4(3)
C38 C39 C40 N5 178.57(15)
C38 C39 C40 C35 -1.5(2)
C36 C35 C40 N5 -178.10(16)
C34 C35 C40 N5 2.59(19)
C36 C35 C40 C39 1.9(2)
C34 C35 C40 C39 -177.36(15)
C48 N6 C41 C42 -29.4(3)
N6 C41 C42 C43 27.7(3)
C41 C42 C43 C44 164.02(17)
C41 C42 C43 C48 -17.2(3)
C48 C43 C44 C45 0.0
C42 C43 C44 C45 178.7(2)
C43 C44 C45 C46 0.0
C44 C45 C46 C47 0.0
C45 C46 C47 C48 0.0
C46 C47 C48 C43 0.0
C46 C47 C48 N6 -177.7(2)
C44 C43 C48 C47 0.0
C42 C43 C48 C47 -178.94(19)
C44 C43 C48 N6 178.06(18)
C42 C43 C48 N6 -0.9(2)
C41 N6 C48 C47 -162.65(16)
C41 N6 C48 C43 19.5(2)
C7 C8 N1 C1 172.64(17)
C3 C8 N1 C1 -7.39(18)
C7 C8 N1 Ta1 2.2(3)
C3 C8 N1 Ta1 -177.78(11)
C2 C1 N1 C8 13.36(19)
C2 C1 N1 Ta1 -174.67(11)
C15 C16 N2 C9 165.73(15)
C11 C16 N2 C9 -13.37(16)
C15 C16 N2 Ta1 -8.1(3)
C11 C16 N2 Ta1 172.83(12)
C10 C9 N2 C16 22.15(16)
C10 C9 N2 Ta1 -162.15(10)
C23 C24 N3 C17 164.30(15)
C19 C24 N3 C17 -15.84(17)
C23 C24 N3 Ta1 -26.1(2)
C19 C24 N3 Ta1 153.77(11)
C18 C17 N3 C24 24.26(15)
C18 C17 N3 Ta1 -145.10(11)
C31 C32 N4 C25 166.10(15)
C27 C32 N4 C25 -15.22(17)
C31 C32 N4 Ta1 -31.0(2)
C27 C32 N4 Ta1 147.66(11)
C26 C25 N4 C32 24.67(16)
C26 C25 N4 Ta1 -136.28(12)
C39 C40 N5 C33 -172.02(15)
C35 C40 N5 C33 8.04(17)
C39 C40 N5 Ta1 12.6(2)
C35 C40 N5 Ta1 -167.33(11)
C34 C33 N5 C40 -15.05(17)
C34 C33 N5 Ta1 160.66(12)
C48B N6B C41B C42B 24.3(15)
N6B C41B C42B C43B -26.7(17)
C41B C42B C43B C44B -161.8(10)
C41B C42B C43B C48B 15.8(13)
C48B C43B C44B C45B 0.0
C42B C43B C44B C45B 177.3(13)
C43B C44B C45B C46B 0.0
C44B C45B C46B C47B 0.0
C45B C46B C47B C48B 0.0
C46B C47B C48B C43B 0.0
C46B C47B C48B N6B -178.3(10)
C44B C43B C48B C47B 0.0
C42B C43B C48B C47B -178.1(9)
C44B C43B C48B N6B 178.5(9)
C42B C43B C48B N6B 0.4(11)
C41B N6B C48B C47B 161.7(10)
C41B N6B C48B C43B -16.7(13)
